data_7708594
loop_
_publ_author_name
'Newman, Paul David'
'Kariuki, Benson'
'Lowy, Phoebe'
'Jerwood, Kimberley'
'Deeming, Laura'

_publ_section_title
;
 Remote Control: Stereoselective Coordination of Electron-Deficient
 2,2&#x2019;-bipyridine Ligands to Re(I) and Ir(III) Cores
;
_journal_name_full 'Dalton Transactions'
_journal_paper_doi 10.1039/D1DT02928B
_journal_year 2021
_chemical_absolute_configuration ad
_chemical_formula_sum 'C46 H53 B2 F8 Ir N6 O3'
_chemical_formula_weight 1103.76
_space_group_crystal_system monoclinic
_space_group_IT_number 4
_space_group_name_Hall 'P 2yb'
_space_group_name_H-M_alt 'P 1 21 1'
_atom_sites_solution_hydrogens mixed
_audit_creation_method SHELXL-2018/1
_audit_update_record
;
2021-07-22 deposited with the CCDC.	2021-10-07 downloaded from the CCDC.
;
_cell_angle_alpha 90
_cell_angle_beta 90.6720(10)
_cell_angle_gamma 90
_cell_formula_units_Z 2
_cell_length_a 8.58820(10)
_cell_length_b 13.3127(2)
_cell_length_c 20.2920(3)
_cell_measurement_reflns_used 13701
_cell_measurement_temperature 296(2)
_cell_measurement_theta_max 76.5510
_cell_measurement_theta_min 4.3610
_cell_volume 2319.87(6)
_computing_cell_refinement 'CrysAlisPro 1.171.40.82a (Rigaku OD, 2020)'
_computing_data_collection 'CrysAlisPro 1.171.40.82a (Rigaku OD, 2020)'
_computing_data_reduction 'CrysAlisPro 1.171.40.82a (Rigaku OD, 2020)'
_computing_structure_refinement 'SHELXL-2018/1 (Sheldrick, 2018)'
_computing_structure_solution SHELXS
_diffrn_ambient_temperature 296(2)
_diffrn_measured_fraction_theta_full 1.000
_diffrn_measured_fraction_theta_max 0.995
_diffrn_measurement_device_type 'SuperNova, Dual, Cu at home/near, Atlas'
_diffrn_measurement_method '\w scans'
_diffrn_radiation_type CuK\a
_diffrn_radiation_wavelength 1.54184
_diffrn_reflns_av_R_equivalents 0.0317
_diffrn_reflns_av_unetI/netI 0.0342
_diffrn_reflns_Laue_measured_fraction_full 1.000
_diffrn_reflns_Laue_measured_fraction_max 0.995
_diffrn_reflns_limit_h_max 10
_diffrn_reflns_limit_h_min -10
_diffrn_reflns_limit_k_max 16
_diffrn_reflns_limit_k_min -16
_diffrn_reflns_limit_l_max 24
_diffrn_reflns_limit_l_min -25
_diffrn_reflns_number 23557
_diffrn_reflns_point_group_measured_fraction_full 1.000
_diffrn_reflns_point_group_measured_fraction_max 0.987
_diffrn_reflns_theta_full 67.684
_diffrn_reflns_theta_max 76.724
_diffrn_reflns_theta_min 3.971
_diffrn_standards_decay_% 0
_diffrn_standards_interval_count 0
_diffrn_standards_interval_time 0
_diffrn_standards_number 0
_exptl_absorpt_coefficient_mu 6.258
_exptl_absorpt_correction_T_max 1.000
_exptl_absorpt_correction_T_min 0.651
_exptl_absorpt_correction_type gaussian
_exptl_absorpt_process_details
;
CrysAlisPro 1.171.40.82a (Rigaku Oxford Diffraction, 2020)
Numerical absorption correction based on gaussian integration over
a multifaceted crystal model
Empirical absorption correction using spherical harmonics,
implemented in SCALE3 ABSPACK scaling algorithm.
;
_exptl_crystal_colour yellow
_exptl_crystal_density_diffrn 1.580
_exptl_crystal_description block
_exptl_crystal_F_000 1108
_exptl_crystal_size_max 0.192
_exptl_crystal_size_mid 0.152
_exptl_crystal_size_min 0.139
_refine_diff_density_max 1.556
_refine_diff_density_min -0.756
_refine_diff_density_rms 0.080
_refine_ls_abs_structure_details
;
 Flack x determined using 4236 quotients [(I+)-(I-)]/[(I+)+(I-)]
 (Parsons, Flack and Wagner, Acta Cryst. B69 (2013) 249-259).
;
_refine_ls_abs_structure_Flack -0.031(4)
_refine_ls_extinction_method none
_refine_ls_goodness_of_fit_ref 1.043
_refine_ls_hydrogen_treatment mixed
_refine_ls_matrix_type full
_refine_ls_number_parameters 694
_refine_ls_number_reflns 9669
_refine_ls_number_restraints 488
_refine_ls_restrained_S_all 1.069
_refine_ls_R_factor_all 0.0300
_refine_ls_R_factor_gt 0.0286
_refine_ls_shift/su_max 0.001
_refine_ls_shift/su_mean 0.000
_refine_ls_structure_factor_coef Fsqd
_refine_ls_weighting_details 'w=1/[\s^2^(Fo^2^)+(0.0479P)^2^+0.8788P] where P=(Fo^2^+2Fc^2^)/3'
_refine_ls_weighting_scheme calc
_refine_ls_wR_factor_gt 0.0735
_refine_ls_wR_factor_ref 0.0748
_reflns_Friedel_coverage 0.901
_reflns_Friedel_fraction_full 1.000
_reflns_Friedel_fraction_max 0.980
_reflns_number_gt 9349
_reflns_number_total 9669
_reflns_threshold_expression 'I > 2\s(I)'
_cod_data_source_file d1dt02928b2.cif
_cod_data_source_block pdn2008
_cod_original_sg_symbol_H-M 'P 21'
_cod_database_code 7708594
_shelx_shelxl_version_number 2018/1
_shelx_space_group_comment
;
The symmetry employed for this shelxl refinement is uniquely defined
by the following loop, which should always be used as a source of
symmetry information in preference to the above space-group names.
They are only intended as comments.
;
_shelx_estimated_absorpt_t_min 0.380
_shelx_estimated_absorpt_t_max 0.477

loop_
_space_group_symop_operation_xyz
'x, y, z'
'-x, y+1/2, -z'

loop_
_atom_site_label
_atom_site_type_symbol
_atom_site_fract_x
_atom_site_fract_y
_atom_site_fract_z
_atom_site_U_iso_or_equiv
_atom_site_adp_type
_atom_site_occupancy
_atom_site_site_symmetry_order
_atom_site_calc_flag
_atom_site_refinement_flags_posn
_atom_site_refinement_flags_adp
_atom_site_refinement_flags_occupancy
_atom_site_disorder_assembly
_atom_site_disorder_group
C1 C 0.0971(10) 0.3309(7) 0.2351(4) 0.0366(17) Uani 1 1 d . . . . .
H1 H 0.027561 0.384235 0.237535 0.044 Uiso 1 1 calc R U . . .
C2 C 0.0535(9) 0.2392(6) 0.2598(3) 0.0448(16) Uani 1 1 d . . . . .
H2 H -0.044440 0.230604 0.278048 0.054 Uiso 1 1 calc R U . . .
C3 C 0.1562(10) 0.1606(5) 0.2572(4) 0.0500(17) Uani 1 1 d . . . . .
H3 H 0.128038 0.097782 0.273134 0.060 Uiso 1 1 calc R U . . .
C4 C 0.3007(9) 0.1752(5) 0.2310(3) 0.0438(14) Uani 1 1 d . . . . .
H4 H 0.371319 0.122292 0.229504 0.053 Uiso 1 1 calc R U . . .
C5 C 0.3416(8) 0.2687(5) 0.2066(3) 0.0354(12) Uani 1 1 d . . . . .
C6 C 0.4903(7) 0.2951(5) 0.1764(3) 0.0345(12) Uani 1 1 d . . . . .
C7 C 0.6181(9) 0.2304(6) 0.1755(4) 0.0462(16) Uani 1 1 d . . . . .
H7 H 0.612531 0.167396 0.195118 0.055 Uiso 1 1 calc R U . . .
C8 C 0.7533(8) 0.2614(6) 0.1451(4) 0.0500(18) Uani 1 1 d . . . . .
H8 H 0.839247 0.218978 0.144447 0.060 Uiso 1 1 calc R U . . .
C9 C 0.7616(8) 0.3543(6) 0.1160(4) 0.0525(19) Uani 1 1 d . . . . .
H9 H 0.852259 0.373567 0.094768 0.063 Uiso 1 1 calc R U . . .
C10 C 0.6355(7) 0.4199(5) 0.1179(3) 0.0407(14) Uani 1 1 d . . . . .
H10 H 0.642721 0.482838 0.098306 0.049 Uiso 1 1 calc R U . . .
C11 C 0.4987(6) 0.3918(4) 0.1491(3) 0.0306(11) Uani 1 1 d . . . . .
C12 C 0.4411(8) 0.6801(5) 0.1341(4) 0.0401(14) Uani 1 1 d . . . . .
H12 H 0.452790 0.684245 0.179621 0.048 Uiso 1 1 calc R U . . .
C13 C 0.4897(9) 0.7600(6) 0.0959(4) 0.0517(18) Uani 1 1 d . . . . .
H13 H 0.532186 0.817152 0.115337 0.062 Uiso 1 1 calc R U . . .
C14 C 0.4737(10) 0.7530(6) 0.0288(5) 0.059(2) Uani 1 1 d . . . . .
H14 H 0.508789 0.804561 0.001840 0.071 Uiso 1 1 calc R U . . .
C15 C 0.4054(10) 0.6691(7) 0.0018(4) 0.056(2) Uani 1 1 d . . . . .
H15 H 0.391932 0.665167 -0.043657 0.067 Uiso 1 1 calc R U . . .
C16 C 0.3558(8) 0.5900(6) 0.0410(3) 0.0408(14) Uani 1 1 d . . . . .
C17 C 0.2766(8) 0.4952(8) 0.0197(3) 0.051(3) Uani 1 1 d . . . . .
C18 C 0.2417(8) 0.4744(12) -0.0461(3) 0.0543(16) Uani 1 1 d . . . . .
H18 H 0.271264 0.519049 -0.078860 0.065 Uiso 1 1 calc R U . . .
C19 C 0.1643(10) 0.3886(8) -0.0622(4) 0.059(2) Uani 1 1 d . . . . .
H19 H 0.137668 0.375311 -0.105866 0.070 Uiso 1 1 calc R U . . .
C20 C 0.1254(8) 0.3208(7) -0.0130(4) 0.0529(19) Uani 1 1 d . . . . .
H20 H 0.074854 0.261219 -0.023972 0.063 Uiso 1 1 calc R U . . .
C21 C 0.1617(7) 0.3418(6) 0.0528(3) 0.0428(15) Uani 1 1 d . . . . .
H21 H 0.135185 0.295939 0.085419 0.051 Uiso 1 1 calc R U . . .
C22 C 0.2360(7) 0.4293(5) 0.0699(3) 0.0352(12) Uani 1 1 d . . . . .
C23 C -0.0175(7) 0.5819(5) 0.1463(3) 0.0368(12) Uani 1 1 d . . . . .
H23 H -0.018492 0.553388 0.104436 0.044 Uiso 1 1 calc R U . . .
C24 C -0.1407(8) 0.6413(6) 0.1648(4) 0.0453(15) Uani 1 1 d . . . . .
H24 H -0.221560 0.654821 0.135210 0.054 Uiso 1 1 calc R U . . .
C25 C -0.1427(8) 0.6803(6) 0.2271(4) 0.0496(17) Uani 1 1 d . . . . .
H25 H -0.227377 0.718024 0.241008 0.060 Uiso 1 1 calc R U . . .
C26 C -0.0175(8) 0.6632(5) 0.2694(3) 0.0413(14) Uani 1 1 d . . . . .
H26 H -0.016468 0.689935 0.311739 0.050 Uiso 1 1 calc R U . . .
C27 C 0.1062(9) 0.6057(5) 0.2475(4) 0.0299(15) Uani 1 1 d . . . . .
C28 C 0.2505(6) 0.5899(4) 0.2865(3) 0.0268(10) Uani 1 1 d . . . . .
C29 C 0.2737(7) 0.6308(4) 0.3485(3) 0.0319(11) Uani 1 1 d . . . . .
H29 H 0.195432 0.667708 0.368604 0.038 Uiso 1 1 calc R U . . .
C30 C 0.4161(7) 0.6157(4) 0.3803(3) 0.0301(11) Uani 1 1 d . . . . .
C31 C 0.5339(7) 0.5641(4) 0.3489(3) 0.0326(11) Uani 1 1 d . . . . .
H31 H 0.631102 0.555699 0.368850 0.039 Uiso 1 1 calc R U . . .
C32 C 0.5022(7) 0.5255(4) 0.2868(3) 0.0307(11) Uani 1 1 d . . . . .
H32 H 0.580087 0.490053 0.265466 0.037 Uiso 1 1 calc R U . . .
C33 C 0.3203(7) 0.6587(5) 0.4863(3) 0.0362(13) Uani 1 1 d . . . . .
H33 H 0.226081 0.629828 0.473505 0.043 Uiso 1 1 calc R U . . .
C34 C 0.5880(8) 0.7045(5) 0.4645(3) 0.0371(13) Uani 1 1 d . . . . .
H34 H 0.675791 0.679585 0.438768 0.045 Uiso 1 1 calc R U . . .
C35 C 0.5673(9) 0.8180(5) 0.4571(4) 0.0472(16) Uani 1 1 d . . . . .
H35A H 0.500806 0.833783 0.419585 0.057 Uiso 1 1 calc R U . . .
H35B H 0.666968 0.851040 0.451768 0.057 Uiso 1 1 calc R U . . .
C36 C 0.4898(10) 0.8502(5) 0.5227(4) 0.0470(16) Uani 1 1 d . . . . .
H36A H 0.552286 0.900788 0.545014 0.056 Uiso 1 1 calc R U . . .
H36B H 0.386761 0.877574 0.514224 0.056 Uiso 1 1 calc R U . . .
C37 C 0.4797(9) 0.7552(5) 0.5643(3) 0.0355(13) Uani 1 1 d . . . . .
C38 C 0.6132(7) 0.6874(5) 0.5390(3) 0.0358(12) Uani 1 1 d . . . . .
C39 C 0.1951(9) 0.6960(6) 0.5870(4) 0.0503(17) Uani 1 1 d . . . . .
H39A H 0.111963 0.661145 0.564740 0.075 Uiso 1 1 calc R U . . .
H39B H 0.161618 0.762639 0.598050 0.075 Uiso 1 1 calc R U . . .
H39C H 0.223139 0.660448 0.626566 0.075 Uiso 1 1 calc R U . . .
C40 C 0.4772(10) 0.7728(6) 0.6378(4) 0.0527(18) Uani 1 1 d . . . . .
H40A H 0.390555 0.815144 0.648412 0.079 Uiso 1 1 calc R U . . .
H40B H 0.572333 0.804839 0.651479 0.079 Uiso 1 1 calc R U . . .
H40C H 0.467089 0.709650 0.660163 0.079 Uiso 1 1 calc R U . . .
C41 C 0.6055(10) 0.5788(5) 0.5614(4) 0.0496(17) Uani 1 1 d . . . . .
H41A H 0.615821 0.575875 0.608502 0.074 Uiso 1 1 calc R U . . .
H41B H 0.688538 0.541458 0.541695 0.074 Uiso 1 1 calc R U . . .
H41C H 0.507334 0.550334 0.548132 0.074 Uiso 1 1 calc R U . . .
C42 C 0.7729(9) 0.7321(7) 0.5583(4) 0.0564(19) Uani 1 1 d . . . . .
H42A H 0.795327 0.717227 0.603750 0.085 Uiso 1 1 calc R U . . .
H42B H 0.770738 0.803536 0.552111 0.085 Uiso 1 1 calc R U . . .
H42C H 0.852038 0.703245 0.531173 0.085 Uiso 1 1 calc R U . . .
N1 N 0.2368(6) 0.3463(4) 0.2076(2) 0.0288(9) Uani 1 1 d . . . . .
N2 N 0.3773(6) 0.5962(4) 0.1078(2) 0.0312(10) Uani 1 1 d . . . . .
N3 N 0.1043(5) 0.5638(4) 0.1869(2) 0.0282(9) Uani 1 1 d . . . . .
N4 N 0.3646(5) 0.5370(4) 0.2563(2) 0.0270(9) Uani 1 1 d . . . . .
N5 N 0.4395(6) 0.6544(4) 0.4453(2) 0.0342(11) Uani 1 1 d . . . . .
N6 N 0.3306(7) 0.7017(4) 0.5437(3) 0.0374(11) Uani 1 1 d . . . . .
Ir1 Ir 0.30412(2) 0.47597(3) 0.16160(2) 0.02659(7) Uani 1 1 d . . . . .
B1 B 0.9687(14) 0.4807(12) 0.4265(6) 0.058(4) Uani 0.48(2) 1 d D U P A 1
F1 F 1.1075(16) 0.4851(14) 0.4572(10) 0.083(4) Uani 0.48(2) 1 d D U P A 1
F2 F 0.912(2) 0.5758(12) 0.4180(10) 0.087(5) Uani 0.48(2) 1 d D U P A 1
F3 F 0.982(3) 0.4363(11) 0.3669(6) 0.092(4) Uani 0.48(2) 1 d D U P A 1
F4 F 0.867(2) 0.4276(18) 0.4631(10) 0.099(6) Uani 0.48(2) 1 d D U P A 1
B1B B 0.9651(15) 0.4790(14) 0.4249(7) 0.057(3) Uani 0.52(2) 1 d D U P A 2
F1B F 1.1193(12) 0.4653(13) 0.4211(11) 0.083(4) Uani 0.52(2) 1 d D U P A 2
F2B F 0.945(3) 0.5798(12) 0.4387(11) 0.089(5) Uani 0.52(2) 1 d D U P A 2
F3B F 0.896(2) 0.4540(13) 0.3665(7) 0.095(5) Uani 0.52(2) 1 d D U P A 2
F4B F 0.910(2) 0.4193(17) 0.4737(8) 0.088(5) Uani 0.52(2) 1 d D U P A 2
B2 B 0.2256(16) 0.4829(11) 0.7290(7) 0.088(3) Uani 0.694(11) 1 d D U P B 1
F5 F 0.3431(16) 0.5378(11) 0.7062(9) 0.110(5) Uani 0.694(11) 1 d D U P B 1
F6 F 0.1120(17) 0.4626(14) 0.6823(7) 0.141(5) Uani 0.694(11) 1 d D U P B 1
F7 F 0.2729(15) 0.3995(7) 0.7619(7) 0.116(4) Uani 0.694(11) 1 d D U P B 1
F8 F 0.1571(13) 0.5408(9) 0.7767(7) 0.121(4) Uani 0.694(11) 1 d D U P B 1
B2B B 0.225(3) 0.4690(17) 0.7114(13) 0.102(5) Uani 0.306(11) 1 d D U P B 2
F5B F 0.356(3) 0.510(2) 0.6899(18) 0.103(7) Uani 0.306(11) 1 d D U P B 2
F6B F 0.208(3) 0.3780(15) 0.6801(13) 0.115(6) Uani 0.306(11) 1 d D U P B 2
F7B F 0.213(4) 0.453(2) 0.7769(11) 0.134(7) Uani 0.306(11) 1 d D U P B 2
F8B F 0.103(3) 0.528(2) 0.6926(17) 0.121(7) Uani 0.306(11) 1 d D U P B 2
C43 C 0.3262(17) -0.1287(8) 0.2804(6) 0.085(3) Uani 1 1 d . . . C 2
H43A H 0.361658 -0.063099 0.295032 0.102 Uiso 1 1 calc R U . C 2
H43B H 0.264107 -0.157480 0.315256 0.102 Uiso 1 1 calc R U . C 2
C44 C 0.2272(13) -0.1164(7) 0.2205(6) 0.077(3) Uani 1 1 d . . . C 2
H44A H 0.204917 -0.181817 0.201583 0.093 Uiso 1 1 calc R U . C 2
H44B H 0.129150 -0.085578 0.232392 0.093 Uiso 1 1 calc R U . C 2
C45 C 0.2077(12) -0.0360(15) 0.1182(6) 0.088(4) Uani 1 1 d . . . C 2
H45A H 0.114465 -0.000856 0.131740 0.106 Uiso 1 1 calc R U . C 2
H45B H 0.176487 -0.098568 0.097434 0.106 Uiso 1 1 calc R U . C 2
C46 C 0.2921(18) 0.0250(12) 0.0716(6) 0.102(4) Uani 1 1 d . . . C 2
H46A H 0.328050 0.085100 0.093028 0.153 Uiso 1 1 calc R U . C 2
H46B H 0.224566 0.042409 0.035365 0.153 Uiso 1 1 calc R U . C 2
H46C H 0.379679 -0.012143 0.055588 0.153 Uiso 1 1 calc R U . C 2
O1 O 0.4559(11) -0.1901(5) 0.2698(4) 0.085(2) Uani 1 1 d . . . C 2
H1A H 0.529365 -0.155575 0.257907 0.128 Uiso 1 1 calc R U . C 2
O2 O 0.3023(7) -0.0561(5) 0.1735(4) 0.0638(16) Uani 1 1 d . . . C 2
O3 O 0.9580(13) 0.3229(8) 0.5925(6) 0.109(3) Uiso 1 1 d D . . D 2
H1W H 0.857(10) 0.327(12) 0.568(7) 0.163 Uiso 1 1 d D U . E 2
H2W H 0.955(18) 0.389(6) 0.616(7) 0.163 Uiso 1 1 d D U . F 2

loop_
_atom_site_aniso_label
_atom_site_aniso_U_11
_atom_site_aniso_U_22
_atom_site_aniso_U_33
_atom_site_aniso_U_23
_atom_site_aniso_U_13
_atom_site_aniso_U_12
C1 0.036(4) 0.041(4) 0.032(3) -0.002(3) 0.001(3) 0.002(3)
C2 0.048(4) 0.051(4) 0.035(3) 0.006(3) 0.001(3) -0.014(3)
C3 0.069(5) 0.036(3) 0.045(4) 0.007(3) -0.008(3) -0.012(3)
C4 0.057(4) 0.035(3) 0.039(3) 0.000(3) -0.006(3) 0.002(3)
C5 0.045(3) 0.033(3) 0.028(3) -0.002(2) -0.007(2) 0.003(2)
C6 0.038(3) 0.037(3) 0.029(3) -0.005(2) -0.009(2) 0.006(2)
C7 0.048(4) 0.046(4) 0.044(4) -0.012(3) -0.015(3) 0.015(3)
C8 0.034(3) 0.056(4) 0.060(4) -0.024(4) -0.010(3) 0.017(3)
C9 0.031(3) 0.066(5) 0.061(5) -0.024(4) 0.003(3) 0.001(3)
C10 0.033(3) 0.045(4) 0.044(3) -0.008(3) 0.007(3) 0.001(3)
C11 0.028(3) 0.035(3) 0.028(3) -0.010(2) -0.002(2) 0.009(2)
C12 0.035(3) 0.036(3) 0.048(4) 0.008(3) 0.003(3) 0.001(2)
C13 0.045(4) 0.046(4) 0.064(5) 0.018(3) 0.007(3) 0.001(3)
C14 0.057(5) 0.051(4) 0.069(5) 0.028(4) 0.010(4) 0.000(3)
C15 0.054(4) 0.078(5) 0.036(4) 0.023(4) 0.006(3) 0.015(4)
C16 0.038(3) 0.050(4) 0.034(3) 0.011(3) 0.001(2) 0.009(3)
C17 0.040(3) 0.089(9) 0.025(3) 0.001(3) -0.003(2) 0.017(4)
C18 0.055(3) 0.077(4) 0.031(3) 0.004(6) -0.003(2) 0.019(7)
C19 0.050(4) 0.096(7) 0.029(3) -0.015(4) -0.012(3) 0.019(4)
C20 0.040(4) 0.073(5) 0.046(4) -0.028(4) -0.010(3) 0.008(3)
C21 0.032(3) 0.060(4) 0.036(3) -0.015(3) -0.003(2) 0.004(3)
C22 0.034(3) 0.049(3) 0.022(3) -0.008(2) -0.003(2) 0.005(2)
C23 0.032(3) 0.041(3) 0.037(3) -0.001(2) -0.007(2) 0.005(2)
C24 0.033(3) 0.044(4) 0.058(4) -0.001(3) -0.015(3) 0.009(3)
C25 0.037(3) 0.044(4) 0.067(5) -0.010(3) -0.009(3) 0.009(3)
C26 0.040(3) 0.042(4) 0.042(3) -0.011(3) -0.002(3) 0.006(3)
C27 0.033(3) 0.024(3) 0.033(3) -0.002(2) 0.001(3) 0.003(2)
C28 0.031(3) 0.025(2) 0.025(2) -0.0006(19) 0.000(2) 0.0000(19)
C29 0.031(3) 0.032(3) 0.033(3) -0.004(2) 0.002(2) 0.000(2)
C30 0.035(3) 0.029(3) 0.026(3) -0.004(2) -0.002(2) -0.005(2)
C31 0.032(3) 0.036(3) 0.029(3) -0.001(2) -0.004(2) 0.001(2)
C32 0.031(3) 0.033(3) 0.028(3) 0.000(2) -0.005(2) 0.004(2)
C33 0.034(3) 0.043(3) 0.031(3) -0.002(2) -0.002(2) -0.003(2)
C34 0.033(3) 0.039(3) 0.039(4) -0.009(3) -0.001(3) -0.005(3)
C35 0.057(4) 0.043(4) 0.041(4) 0.003(3) -0.002(3) -0.010(3)
C36 0.059(4) 0.033(3) 0.049(4) -0.002(3) 0.003(3) 0.003(3)
C37 0.045(4) 0.030(3) 0.031(3) -0.007(2) -0.003(3) 0.002(3)
C38 0.037(3) 0.037(3) 0.033(3) -0.006(2) -0.007(2) 0.005(2)
C39 0.046(4) 0.067(5) 0.038(3) -0.005(3) 0.008(3) 0.005(3)
C40 0.070(5) 0.051(4) 0.037(4) -0.013(3) -0.002(3) 0.002(4)
C41 0.059(4) 0.037(3) 0.053(4) -0.001(3) -0.006(3) 0.015(3)
C42 0.046(4) 0.068(5) 0.055(5) -0.013(4) -0.018(3) 0.002(3)
N1 0.033(2) 0.029(2) 0.025(2) 0.0020(17) -0.0013(17) -0.0047(18)
N2 0.030(2) 0.034(2) 0.029(2) 0.0075(19) 0.0008(18) 0.0022(18)
N3 0.024(2) 0.030(2) 0.030(2) -0.0004(18) 0.0013(17) 0.0085(17)
N4 0.031(2) 0.030(2) 0.0199(19) -0.0035(17) -0.0035(16) 0.0001(17)
N5 0.035(3) 0.043(3) 0.025(2) -0.007(2) -0.0014(19) -0.008(2)
N6 0.038(3) 0.045(3) 0.030(2) -0.001(2) 0.000(2) 0.001(2)
Ir1 0.02709(10) 0.03037(10) 0.02231(10) -0.00083(14) -0.00048(6) 0.00128(14)
B1 0.048(6) 0.056(6) 0.071(6) 0.002(7) 0.004(6) -0.003(7)
F1 0.066(6) 0.071(7) 0.112(9) 0.005(8) -0.019(6) -0.019(7)
F2 0.095(9) 0.084(8) 0.081(9) 0.002(7) -0.006(7) 0.045(7)
F3 0.118(10) 0.084(8) 0.073(7) -0.017(6) 0.019(8) 0.013(8)
F4 0.067(9) 0.114(10) 0.115(11) -0.002(9) 0.032(8) -0.046(8)
B1B 0.047(6) 0.054(6) 0.070(6) 0.003(7) 0.006(5) -0.004(7)
F1B 0.057(5) 0.064(8) 0.129(10) 0.015(8) 0.019(6) 0.008(6)
F2B 0.094(9) 0.068(7) 0.106(10) -0.024(7) 0.006(8) 0.013(7)
F3B 0.101(9) 0.097(10) 0.087(7) -0.008(6) -0.018(7) 0.011(8)
F4B 0.081(9) 0.104(8) 0.080(8) 0.022(7) 0.013(7) -0.021(8)
B2 0.082(6) 0.062(6) 0.120(8) 0.027(7) 0.015(6) -0.003(7)
F5 0.104(8) 0.088(8) 0.140(10) 0.028(7) 0.019(7) -0.031(7)
F6 0.141(9) 0.125(11) 0.158(9) -0.013(9) 0.016(7) -0.037(9)
F7 0.131(8) 0.060(5) 0.159(9) 0.035(6) 0.066(7) 0.027(5)
F8 0.079(6) 0.094(7) 0.189(10) -0.007(7) 0.018(7) 0.022(5)
B2B 0.094(8) 0.081(8) 0.132(8) 0.020(8) 0.021(7) 0.000(8)
F5B 0.075(10) 0.086(13) 0.149(14) 0.054(11) 0.035(10) 0.016(9)
F6B 0.120(12) 0.077(10) 0.148(12) 0.012(10) 0.033(11) -0.007(10)
F7B 0.142(12) 0.107(13) 0.152(12) 0.002(11) 0.023(12) -0.015(11)
F8B 0.096(11) 0.097(12) 0.171(13) 0.020(11) 0.031(11) 0.044(10)
C43 0.121(10) 0.050(5) 0.085(8) -0.005(5) 0.019(7) -0.001(6)
C44 0.071(6) 0.043(5) 0.119(9) -0.011(5) 0.026(6) -0.006(4)
C45 0.070(5) 0.105(10) 0.090(7) -0.026(9) -0.021(5) 0.005(8)
C46 0.121(11) 0.123(11) 0.062(6) 0.005(6) 0.007(7) 0.008(8)
O1 0.113(6) 0.049(4) 0.095(6) -0.002(4) -0.001(5) -0.006(4)
O2 0.057(4) 0.049(3) 0.085(4) -0.007(3) -0.007(3) 0.000(2)

loop_
_atom_type_symbol
_atom_type_description
_atom_type_scat_dispersion_real
_atom_type_scat_dispersion_imag
_atom_type_scat_source
C C 0.0181 0.0091 'International Tables Vol C Tables 4.2.6.8 and 6.1.1.4'
H H 0.0000 0.0000 'International Tables Vol C Tables 4.2.6.8 and 6.1.1.4'
B B 0.0090 0.0039 'International Tables Vol C Tables 4.2.6.8 and 6.1.1.4'
N N 0.0311 0.0180 'International Tables Vol C Tables 4.2.6.8 and 6.1.1.4'
F F 0.0727 0.0534 'International Tables Vol C Tables 4.2.6.8 and 6.1.1.4'
Ir Ir -4.7710 6.5667 'International Tables Vol C Tables 4.2.6.8 and 6.1.1.4'
O O 0.0492 0.0322 'International Tables Vol C Tables 4.2.6.8 and 6.1.1.4'

loop_
_geom_angle_atom_site_label_1
_geom_angle_atom_site_label_2
_geom_angle_atom_site_label_3
_geom_angle
_geom_angle_site_symmetry_1
_geom_angle_site_symmetry_3
_geom_angle_publ_flag
N1 C1 C2 122.4(8) . . ?
N1 C1 H1 118.8 . . ?
C2 C1 H1 118.8 . . ?
C3 C2 C1 119.1(7) . . ?
C3 C2 H2 120.5 . . ?
C1 C2 H2 120.5 . . ?
C4 C3 C2 119.6(6) . . ?
C4 C3 H3 120.2 . . ?
C2 C3 H3 120.2 . . ?
C3 C4 C5 120.0(7) . . ?
C3 C4 H4 120.0 . . ?
C5 C4 H4 120.0 . . ?
N1 C5 C4 120.2(6) . . ?
N1 C5 C6 113.6(5) . . ?
C4 C5 C6 126.2(6) . . ?
C7 C6 C11 121.1(6) . . ?
C7 C6 C5 123.1(6) . . ?
C11 C6 C5 115.7(5) . . ?
C8 C7 C6 119.1(7) . . ?
C8 C7 H7 120.5 . . ?
C6 C7 H7 120.5 . . ?
C9 C8 C7 120.6(6) . . ?
C9 C8 H8 119.7 . . ?
C7 C8 H8 119.7 . . ?
C8 C9 C10 120.5(7) . . ?
C8 C9 H9 119.7 . . ?
C10 C9 H9 119.7 . . ?
C11 C10 C9 120.4(7) . . ?
C11 C10 H10 119.8 . . ?
C9 C10 H10 119.8 . . ?
C10 C11 C6 118.3(5) . . ?
C10 C11 Ir1 127.5(5) . . ?
C6 C11 Ir1 114.2(4) . . ?
N2 C12 C13 122.5(7) . . ?
N2 C12 H12 118.7 . . ?
C13 C12 H12 118.7 . . ?
C14 C13 C12 118.5(8) . . ?
C14 C13 H13 120.7 . . ?
C12 C13 H13 120.7 . . ?
C13 C14 C15 119.3(7) . . ?
C13 C14 H14 120.4 . . ?
C15 C14 H14 120.4 . . ?
C14 C15 C16 121.4(7) . . ?
C14 C15 H15 119.3 . . ?
C16 C15 H15 119.3 . . ?
N2 C16 C15 118.9(7) . . ?
N2 C16 C17 113.2(6) . . ?
C15 C16 C17 127.9(7) . . ?
C18 C17 C22 121.6(10) . . ?
C18 C17 C16 122.5(9) . . ?
C22 C17 C16 115.8(6) . . ?
C19 C18 C17 119.8(10) . . ?
C19 C18 H18 120.1 . . ?
C17 C18 H18 120.1 . . ?
C18 C19 C20 119.6(7) . . ?
C18 C19 H19 120.2 . . ?
C20 C19 H19 120.2 . . ?
C19 C20 C21 120.3(8) . . ?
C19 C20 H20 119.9 . . ?
C21 C20 H20 119.9 . . ?
C22 C21 C20 120.7(7) . . ?
C22 C21 H21 119.7 . . ?
C20 C21 H21 119.7 . . ?
C21 C22 C17 118.0(6) . . ?
C21 C22 Ir1 128.1(5) . . ?
C17 C22 Ir1 113.9(5) . . ?
N3 C23 C24 122.0(6) . . ?
N3 C23 H23 119.0 . . ?
C24 C23 H23 119.0 . . ?
C25 C24 C23 119.2(6) . . ?
C25 C24 H24 120.4 . . ?
C23 C24 H24 120.4 . . ?
C24 C25 C26 119.5(6) . . ?
C24 C25 H25 120.3 . . ?
C26 C25 H25 120.3 . . ?
C25 C26 C27 118.9(7) . . ?
C25 C26 H26 120.5 . . ?
C27 C26 H26 120.5 . . ?
N3 C27 C26 121.2(7) . . ?
N3 C27 C28 115.5(6) . . ?
C26 C27 C28 123.2(7) . . ?
N4 C28 C29 121.2(5) . . ?
N4 C28 C27 115.8(5) . . ?
C29 C28 C27 122.9(5) . . ?
C28 C29 C30 118.8(5) . . ?
C28 C29 H29 120.6 . . ?
C30 C29 H29 120.6 . . ?
C31 C30 C29 120.1(5) . . ?
C31 C30 N5 120.6(5) . . ?
C29 C30 N5 119.3(5) . . ?
C32 C31 C30 117.8(5) . . ?
C32 C31 H31 121.1 . . ?
C30 C31 H31 121.1 . . ?
N4 C32 C31 122.9(5) . . ?
N4 C32 H32 118.6 . . ?
C31 C32 H32 118.6 . . ?
N6 C33 N5 122.4(6) . . ?
N6 C33 H33 118.8 . . ?
N5 C33 H33 118.8 . . ?
N5 C34 C35 108.6(6) . . ?
N5 C34 C38 107.5(5) . . ?
C35 C34 C38 104.9(5) . . ?
N5 C34 H34 111.8 . . ?
C35 C34 H34 111.8 . . ?
C38 C34 H34 111.8 . . ?
C34 C35 C36 103.9(6) . . ?
C34 C35 H35A 111.0 . . ?
C36 C35 H35A 111.0 . . ?
C34 C35 H35B 111.0 . . ?
C36 C35 H35B 111.0 . . ?
H35A C35 H35B 109.0 . . ?
C37 C36 C35 105.8(5) . . ?
C37 C36 H36A 110.6 . . ?
C35 C36 H36A 110.6 . . ?
C37 C36 H36B 110.6 . . ?
C35 C36 H36B 110.6 . . ?
H36A C36 H36B 108.7 . . ?
C40 C37 N6 108.9(6) . . ?
C40 C37 C36 114.8(6) . . ?
N6 C37 C36 106.8(6) . . ?
C40 C37 C38 115.9(6) . . ?
N6 C37 C38 105.1(5) . . ?
C36 C37 C38 104.6(5) . . ?
C41 C38 C34 115.4(5) . . ?
C41 C38 C42 109.5(6) . . ?
C34 C38 C42 107.9(6) . . ?
C41 C38 C37 114.8(6) . . ?
C34 C38 C37 98.2(5) . . ?
C42 C38 C37 110.5(6) . . ?
N6 C39 H39A 109.5 . . ?
N6 C39 H39B 109.5 . . ?
H39A C39 H39B 109.5 . . ?
N6 C39 H39C 109.5 . . ?
H39A C39 H39C 109.5 . . ?
H39B C39 H39C 109.5 . . ?
C37 C40 H40A 109.5 . . ?
C37 C40 H40B 109.5 . . ?
H40A C40 H40B 109.5 . . ?
C37 C40 H40C 109.5 . . ?
H40A C40 H40C 109.5 . . ?
H40B C40 H40C 109.5 . . ?
C38 C41 H41A 109.5 . . ?
C38 C41 H41B 109.5 . . ?
H41A C41 H41B 109.5 . . ?
C38 C41 H41C 109.5 . . ?
H41A C41 H41C 109.5 . . ?
H41B C41 H41C 109.5 . . ?
C38 C42 H42A 109.5 . . ?
C38 C42 H42B 109.5 . . ?
H42A C42 H42B 109.5 . . ?
C38 C42 H42C 109.5 . . ?
H42A C42 H42C 109.5 . . ?
H42B C42 H42C 109.5 . . ?
C1 N1 C5 118.7(6) . . ?
C1 N1 Ir1 125.2(5) . . ?
C5 N1 Ir1 116.1(4) . . ?
C12 N2 C16 119.4(6) . . ?
C12 N2 Ir1 124.2(4) . . ?
C16 N2 Ir1 116.4(4) . . ?
C23 N3 C27 119.0(5) . . ?
C23 N3 Ir1 124.7(4) . . ?
C27 N3 Ir1 116.2(4) . . ?
C32 N4 C28 119.2(5) . . ?
C32 N4 Ir1 125.1(4) . . ?
C28 N4 Ir1 115.7(4) . . ?
C33 N5 C30 119.6(5) . . ?
C33 N5 C34 118.8(5) . . ?
C30 N5 C34 121.0(5) . . ?
C33 N6 C39 117.9(6) . . ?
C33 N6 C37 120.1(5) . . ?
C39 N6 C37 122.0(5) . . ?
C11 Ir1 C22 86.9(2) . . ?
C11 Ir1 N2 96.1(2) . . ?
C22 Ir1 N2 80.7(2) . . ?
C11 Ir1 N1 80.2(2) . . ?
C22 Ir1 N1 94.5(2) . . ?
N2 Ir1 N1 174.13(19) . . ?
C11 Ir1 N3 173.3(2) . . ?
C22 Ir1 N3 99.3(2) . . ?
N2 Ir1 N3 87.30(18) . . ?
N1 Ir1 N3 96.86(19) . . ?
C11 Ir1 N4 97.5(2) . . ?
C22 Ir1 N4 174.9(2) . . ?
N2 Ir1 N4 96.30(19) . . ?
N1 Ir1 N4 88.73(18) . . ?
N3 Ir1 N4 76.41(18) . . ?
F1 B1 F4 110.2(10) . . ?
F1 B1 F3 110.4(10) . . ?
F4 B1 F3 109.1(10) . . ?
F1 B1 F2 109.4(10) . . ?
F4 B1 F2 108.7(9) . . ?
F3 B1 F2 109.0(10) . . ?
F1B B1B F4B 108.3(13) . . ?
F1B B1B F3B 109.7(13) . . ?
F4B B1B F3B 109.9(13) . . ?
F1B B1B F2B 105.6(13) . . ?
F4B B1B F2B 112.1(13) . . ?
F3B B1B F2B 111.2(13) . . ?
F5 B2 F7 113.3(12) . . ?
F5 B2 F8 105.6(13) . . ?
F7 B2 F8 104.0(11) . . ?
F5 B2 F6 113.7(13) . . ?
F7 B2 F6 112.5(14) . . ?
F8 B2 F6 106.8(12) . . ?
F5B B2B F7B 117.3(18) . . ?
F5B B2B F8B 108.9(17) . . ?
F7B B2B F8B 107.4(17) . . ?
F5B B2B F6B 107.5(17) . . ?
F7B B2B F6B 108.0(17) . . ?
F8B B2B F6B 107.4(17) . . ?
O1 C43 C44 112.8(10) . . ?
O1 C43 H43A 109.0 . . ?
C44 C43 H43A 109.0 . . ?
O1 C43 H43B 109.0 . . ?
C44 C43 H43B 109.0 . . ?
H43A C43 H43B 107.8 . . ?
O2 C44 C43 110.8(9) . . ?
O2 C44 H44A 109.5 . . ?
C43 C44 H44A 109.5 . . ?
O2 C44 H44B 109.5 . . ?
C43 C44 H44B 109.5 . . ?
H44A C44 H44B 108.1 . . ?
O2 C45 C46 109.8(10) . . ?
O2 C45 H45A 109.7 . . ?
C46 C45 H45A 109.7 . . ?
O2 C45 H45B 109.7 . . ?
C46 C45 H45B 109.7 . . ?
H45A C45 H45B 108.2 . . ?
C45 C46 H46A 109.5 . . ?
C45 C46 H46B 109.5 . . ?
H46A C46 H46B 109.5 . . ?
C45 C46 H46C 109.5 . . ?
H46A C46 H46C 109.5 . . ?
H46B C46 H46C 109.5 . . ?
C43 O1 H1A 109.5 . . ?
C45 O2 C44 112.6(9) . . ?
H1W O3 H2W 99.5(19) . . ?

loop_
_geom_bond_atom_site_label_1
_geom_bond_atom_site_label_2
_geom_bond_distance
_geom_bond_site_symmetry_2
_geom_bond_publ_flag
C1 N1 1.345(10) . ?
C1 C2 1.373(11) . ?
C1 H1 0.9300 . ?
C2 C3 1.370(12) . ?
C2 H2 0.9300 . ?
C3 C4 1.369(11) . ?
C3 H3 0.9300 . ?
C4 C5 1.387(9) . ?
C4 H4 0.9300 . ?
C5 N1 1.371(8) . ?
C5 C6 1.465(9) . ?
C6 C7 1.395(9) . ?
C6 C11 1.404(9) . ?
C7 C8 1.384(12) . ?
C7 H7 0.9300 . ?
C8 C9 1.373(12) . ?
C8 H8 0.9300 . ?
C9 C10 1.392(10) . ?
C9 H9 0.9300 . ?
C10 C11 1.392(9) . ?
C10 H10 0.9300 . ?
C11 Ir1 2.030(5) . ?
C12 N2 1.351(9) . ?
C12 C13 1.383(9) . ?
C12 H12 0.9300 . ?
C13 C14 1.370(13) . ?
C13 H13 0.9300 . ?
C14 C15 1.372(14) . ?
C14 H14 0.9300 . ?
C15 C16 1.390(10) . ?
C15 H15 0.9300 . ?
C16 N2 1.367(8) . ?
C16 C17 1.496(13) . ?
C17 C18 1.391(9) . ?
C17 C22 1.393(11) . ?
C18 C19 1.360(18) . ?
C18 H18 0.9300 . ?
C19 C20 1.389(13) . ?
C19 H19 0.9300 . ?
C20 C21 1.397(9) . ?
C20 H20 0.9300 . ?
C21 C22 1.371(10) . ?
C21 H21 0.9300 . ?
C22 Ir1 2.040(6) . ?
C23 N3 1.346(7) . ?
C23 C24 1.377(9) . ?
C23 H23 0.9300 . ?
C24 C25 1.367(11) . ?
C24 H24 0.9300 . ?
C25 C26 1.387(10) . ?
C25 H25 0.9300 . ?
C26 C27 1.388(10) . ?
C26 H26 0.9300 . ?
C27 N3 1.350(9) . ?
C27 C28 1.478(10) . ?
C28 N4 1.359(7) . ?
C28 C29 1.383(8) . ?
C29 C30 1.391(8) . ?
C29 H29 0.9300 . ?
C30 C31 1.384(8) . ?
C30 N5 1.428(7) . ?
C31 C32 1.384(8) . ?
C31 H31 0.9300 . ?
C32 N4 1.337(7) . ?
C32 H32 0.9300 . ?
C33 N6 1.300(8) . ?
C33 N5 1.328(8) . ?
C33 H33 0.9300 . ?
C34 N5 1.487(8) . ?
C34 C35 1.528(10) . ?
C34 C38 1.541(9) . ?
C34 H34 0.9800 . ?
C35 C36 1.555(10) . ?
C35 H35A 0.9700 . ?
C35 H35B 0.9700 . ?
C36 C37 1.525(9) . ?
C36 H36A 0.9700 . ?
C36 H36B 0.9700 . ?
C37 C40 1.509(9) . ?
C37 N6 1.519(9) . ?
C37 C38 1.552(9) . ?
C38 C41 1.517(9) . ?
C38 C42 1.541(10) . ?
C39 N6 1.469(8) . ?
C39 H39A 0.9600 . ?
C39 H39B 0.9600 . ?
C39 H39C 0.9600 . ?
C40 H40A 0.9600 . ?
C40 H40B 0.9600 . ?
C40 H40C 0.9600 . ?
C41 H41A 0.9600 . ?
C41 H41B 0.9600 . ?
C41 H41C 0.9600 . ?
C42 H42A 0.9600 . ?
C42 H42B 0.9600 . ?
C42 H42C 0.9600 . ?
N1 Ir1 2.049(5) . ?
N2 Ir1 2.041(5) . ?
N3 Ir1 2.144(4) . ?
N4 Ir1 2.144(4) . ?
B1 F1 1.340(9) . ?
B1 F4 1.352(9) . ?
B1 F3 1.353(10) . ?
B1 F2 1.368(10) . ?
B1B F1B 1.340(11) . ?
B1B F4B 1.358(12) . ?
B1B F3B 1.362(12) . ?
B1B F2B 1.381(14) . ?
B2 F5 1.333(12) . ?
B2 F7 1.355(13) . ?
B2 F8 1.375(13) . ?
B2 F6 1.379(14) . ?
B2B F5B 1.330(13) . ?
B2B F7B 1.352(14) . ?
B2B F8B 1.361(14) . ?
B2B F6B 1.375(15) . ?
C43 O1 1.400(15) . ?
C43 C44 1.484(18) . ?
C43 H43A 0.9700 . ?
C43 H43B 0.9700 . ?
C44 O2 1.409(12) . ?
C44 H44A 0.9700 . ?
C44 H44B 0.9700 . ?
C45 O2 1.404(12) . ?
C45 C46 1.446(19) . ?
C45 H45A 0.9700 . ?
C45 H45B 0.9700 . ?
C46 H46A 0.9600 . ?
C46 H46B 0.9600 . ?
C46 H46C 0.9600 . ?
O1 H1A 0.8200 . ?
O3 H1W 1.000(15) . ?
O3 H2W 1.003(15) . ?
